data_7056240
loop_
_publ_author_name
'Deng, Xiao-Wei'
'Cai, Li-Zheng'
'Zhu, Zhao-Xia'
'Gao, Feng'
'Zhou, Yanling'
'Yao, Min-Xia'

_publ_section_title
;
 Synthesis, Structures and Magnetic Properties of Chiral 3d-3d'-4f
 Heterotrimetallic Complexes Based on [(Tp*)Fe(CN)3]-&#xF02D;
;
_journal_name_full 'New J. Chem.'
_journal_paper_doi 10.1039/C7NJ01413A
_journal_year 2017
_chemical_absolute_configuration SS
_chemical_formula_sum 'C58 H74 B2 Cu Fe2 Gd N21 O10'
_chemical_formula_weight 1579.49
_space_group_crystal_system monoclinic
_space_group_IT_number 4
_space_group_name_Hall 'P 2yb'
_space_group_name_H-M_alt 'P 1 21 1'
_symmetry_space_group_name_Hall 'P 2yb'
_symmetry_space_group_name_H-M 'P 1 21 1'
_atom_sites_solution_hydrogens mixed
_audit_creation_method SHELXL-2014/7
_audit_update_record
;
2017-04-27 deposited with the CCDC.
2017-05-23 downloaded from the CCDC.
;
_cell_angle_alpha 90
_cell_angle_beta 103.4320(10)
_cell_angle_gamma 90
_cell_formula_units_Z 2
_cell_length_a 13.5975(11)
_cell_length_b 16.1208(13)
_cell_length_c 17.9767(15)
_cell_measurement_reflns_used 6552
_cell_measurement_temperature 296(2)
_cell_measurement_theta_max 23.85
_cell_measurement_theta_min 2.48
_cell_volume 3832.8(5)
_computing_structure_refinement 'SHELXL-2014/7 (Sheldrick, 2014)'
_diffrn_ambient_temperature 296(2)
_diffrn_measured_fraction_theta_full 0.997
_diffrn_measured_fraction_theta_max 0.996
_diffrn_measurement_device_type 'CCD area detector'
_diffrn_measurement_method 'phi and omega scans'
_diffrn_radiation_type MoK\a
_diffrn_radiation_wavelength 0.71073
_diffrn_reflns_av_R_equivalents 0.0357
_diffrn_reflns_av_unetI/netI 0.0823
_diffrn_reflns_Laue_measured_fraction_full 0.997
_diffrn_reflns_Laue_measured_fraction_max 0.996
_diffrn_reflns_limit_h_max 14
_diffrn_reflns_limit_h_min -16
_diffrn_reflns_limit_k_max 16
_diffrn_reflns_limit_k_min -19
_diffrn_reflns_limit_l_max 22
_diffrn_reflns_limit_l_min -18
_diffrn_reflns_number 20688
_diffrn_reflns_point_group_measured_fraction_full 0.998
_diffrn_reflns_point_group_measured_fraction_max 0.997
_diffrn_reflns_theta_full 25.242
_diffrn_reflns_theta_max 25.999
_diffrn_reflns_theta_min 1.718
_exptl_absorpt_coefficient_mu 1.561
_exptl_crystal_colour 'BLACK RED'
_exptl_crystal_density_diffrn 1.369
_exptl_crystal_description BLOCK
_exptl_crystal_F_000 1608
_refine_diff_density_max 0.666
_refine_diff_density_min -0.554
_refine_diff_density_rms 0.105
_refine_ls_abs_structure_details
;
 Refined as an inversion twin.
;
_refine_ls_abs_structure_Flack -0.009(16)
_refine_ls_extinction_method none
_refine_ls_goodness_of_fit_ref 0.951
_refine_ls_hydrogen_treatment constr
_refine_ls_matrix_type full
_refine_ls_number_parameters 871
_refine_ls_number_reflns 12347
_refine_ls_number_restraints 3
_refine_ls_restrained_S_all 0.972
_refine_ls_R_factor_all 0.0618
_refine_ls_R_factor_gt 0.0457
_refine_ls_shift/su_max 0.001
_refine_ls_shift/su_mean 0.000
_refine_ls_structure_factor_coef Fsqd
_refine_ls_weighting_details 'w=1/[\s^2^(Fo^2^)+(0.0584P)^2^] where P=(Fo^2^+2Fc^2^)/3'
_refine_ls_weighting_scheme calc
_refine_ls_wR_factor_gt 0.1038
_refine_ls_wR_factor_ref 0.1097
_reflns_Friedel_coverage 0.930
_reflns_Friedel_fraction_full 0.999
_reflns_Friedel_fraction_max 0.999
_reflns_number_gt 9984
_reflns_number_total 12347
_reflns_threshold_expression 'I > 2\s(I)'
_cod_data_source_file c7nj01413a2.cif
_cod_data_source_block 1-SS
_cod_database_code 7056240
_shelx_shelxl_version_number 2014/7
_shelx_space_group_comment
;
The symmetry employed for this shelxl refinement is uniquely defined
by the following loop, which should always be used as a source of
symmetry information in preference to the above space-group names.
They are only intended as comments.
;
_platon_squeeze_void_probe_radius 1.20

loop_
_space_group_symop_operation_xyz
'x, y, z'
'-x, y+1/2, -z'

loop_
_atom_site_label
_atom_site_type_symbol
_atom_site_fract_x
_atom_site_fract_y
_atom_site_fract_z
_atom_site_U_iso_or_equiv
_atom_site_adp_type
_atom_site_occupancy
_atom_site_site_symmetry_order
_atom_site_calc_flag
_atom_site_refinement_flags_posn
_atom_site_refinement_flags_adp
Gd1 Gd 0.42860(3) 0.24383(2) 0.55937(2) 0.03050(11) Uani 1 1 d D .
Cu1 Cu 0.66765(8) 0.17425(7) 0.56465(7) 0.0372(3) Uani 1 1 d . .
Fe1 Fe 0.93251(9) 0.19793(8) 0.82524(8) 0.0350(3) Uani 1 1 d . .
O1 O 0.4851(5) 0.3977(4) 0.5678(4) 0.0428(16) Uani 1 1 d . .
O1W O 0.4274(5) 0.2053(4) 0.4279(4) 0.0491(17) Uani 1 1 d . .
H1WA H 0.4086 0.1916 0.3811 0.059 Uiso 1 1 d R U
H1WB H 0.4906 0.2150 0.4374 0.059 Uiso 1 1 d DR U
O2 O 0.5906(4) 0.2747(3) 0.5394(4) 0.0353(14) Uani 1 1 d . .
O2W O 0.5307(4) 0.2583(4) 0.6867(3) 0.0452(18) Uani 1 1 d . .
H2WA H 0.5921 0.2458 0.7057 0.054 Uiso 1 1 d R U
H2WB H 0.5194 0.3051 0.7047 0.054 Uiso 1 1 d R U
O3 O 0.5426(4) 0.1301(3) 0.5791(4) 0.0367(15) Uani 1 1 d . .
O3W O 0.3257(5) 0.2902(5) 0.6442(4) 0.0561(19) Uani 1 1 d . .
H3WA H 0.2942 0.3186 0.6711 0.067 Uiso 1 1 d R U
H3WB H 0.3213 0.2395 0.6558 0.067 Uiso 1 1 d DR U
O4 O 0.3721(4) 0.1040(4) 0.6090(4) 0.0391(15) Uani 1 1 d . .
O5 O 0.2501(5) 0.2068(5) 0.4937(5) 0.052(2) Uani 1 1 d . .
O6 O 0.2925(5) 0.3328(4) 0.4786(4) 0.0506(18) Uani 1 1 d . .
O7 O 0.1408(6) 0.2886(6) 0.4241(6) 0.088(3) Uani 1 1 d . .
N1 N 1.0833(5) 0.1905(5) 0.9701(5) 0.050(2) Uani 1 1 d . .
N2 N 1.0654(5) 0.1671(6) 0.8951(5) 0.048(2) Uani 1 1 d . .
N3 N 0.9827(5) 0.3208(5) 0.9457(5) 0.0405(19) Uani 1 1 d . .
N4 N 0.9496(5) 0.3128(5) 0.8690(5) 0.0368(18) Uani 1 1 d . .
N5 N 0.9057(6) 0.1918(5) 0.9802(5) 0.046(2) Uani 1 1 d . .
N6 N 0.8611(5) 0.1681(5) 0.9070(5) 0.0405(18) Uani 1 1 d . .
N7 N 0.9070(10) 0.0166(7) 0.7663(7) 0.083(3) Uani 1 1 d . .
N8 N 1.0384(7) 0.2497(9) 0.6991(6) 0.074(3) Uani 1 1 d . .
N9 N 0.7354(5) 0.2303(7) 0.7051(5) 0.053(2) Uani 1 1 d . .
N19 N 0.7820(6) 0.2174(5) 0.5308(5) 0.041(2) Uani 1 1 d . .
N20 N 0.7421(5) 0.0723(4) 0.5862(5) 0.0354(17) Uani 1 1 d . .
N21 N 0.2269(7) 0.2774(6) 0.4656(6) 0.052(2) Uani 1 1 d . .
C1 C 1.2059(10) 0.1663(11) 1.0957(9) 0.103(6) Uani 1 1 d . .
H1A H 1.1505 0.1557 1.1192 0.154 Uiso 1 1 calc R U
H1B H 1.2305 0.2217 1.1079 0.154 Uiso 1 1 calc R U
H1C H 1.2592 0.1273 1.1146 0.154 Uiso 1 1 calc R U
C2 C 1.1706(7) 0.1575(7) 1.0105(8) 0.062(3) Uani 1 1 d . .
C3 C 1.2125(9) 0.1150(9) 0.9612(11) 0.087(5) Uani 1 1 d . .
H3 H 1.2740 0.0871 0.9729 0.104 Uiso 1 1 calc R U
C4 C 1.1438(8) 0.1208(8) 0.8866(8) 0.064(3) Uani 1 1 d . .
C5 C 1.1561(12) 0.0840(12) 0.8130(12) 0.124(7) Uani 1 1 d . .
H5A H 1.1043 0.0433 0.7957 0.185 Uiso 1 1 calc R U
H5B H 1.2213 0.0581 0.8208 0.185 Uiso 1 1 calc R U
H5C H 1.1506 0.1270 0.7753 0.185 Uiso 1 1 calc R U
C6 C 1.0208(10) 0.4332(8) 1.0460(8) 0.076(4) Uani 1 1 d . .
H6A H 1.0859 0.4109 1.0700 0.114 Uiso 1 1 calc R U
H6B H 0.9720 0.4159 1.0738 0.114 Uiso 1 1 calc R U
H6C H 1.0244 0.4926 1.0458 0.114 Uiso 1 1 calc R U
C7 C 0.9891(7) 0.4013(7) 0.9632(7) 0.052(3) Uani 1 1 d . .
C8 C 0.9614(8) 0.4460(7) 0.8961(8) 0.060(3) Uani 1 1 d . .
H8 H 0.9602 0.5034 0.8914 0.072 Uiso 1 1 calc R U
C9 C 0.9368(7) 0.3913(6) 0.8392(6) 0.044(2) Uani 1 1 d . .
C10 C 0.8969(10) 0.4095(8) 0.7567(8) 0.070(4) Uani 1 1 d . .
H10A H 0.8405 0.3737 0.7366 0.104 Uiso 1 1 calc R U
H10B H 0.9490 0.4002 0.7297 0.104 Uiso 1 1 calc R U
H10C H 0.8752 0.4663 0.7507 0.104 Uiso 1 1 calc R U
C11 C 0.8840(11) 0.1762(11) 1.1136(7) 0.092(5) Uani 1 1 d . .
H11A H 0.9564 0.1788 1.1294 0.138 Uiso 1 1 calc R U
H11B H 0.8597 0.1323 1.1407 0.138 Uiso 1 1 calc R U
H11C H 0.8558 0.2280 1.1248 0.138 Uiso 1 1 calc R U
C12 C 0.8533(9) 0.1599(7) 1.0298(7) 0.058(3) Uani 1 1 d . .
C13 C 0.7719(9) 0.1153(7) 0.9862(8) 0.063(3) Uani 1 1 d . .
H13 H 0.7231 0.0865 1.0044 0.075 Uiso 1 1 calc R U
C14 C 0.7778(7) 0.1225(7) 0.9092(8) 0.058(3) Uani 1 1 d . .
C15 C 0.7077(10) 0.0862(11) 0.8432(10) 0.097(6) Uani 1 1 d . .
H15A H 0.6861 0.1281 0.8050 0.146 Uiso 1 1 calc R U
H15B H 0.6500 0.0644 0.8589 0.146 Uiso 1 1 calc R U
H15C H 0.7408 0.0423 0.8225 0.146 Uiso 1 1 calc R U
C16 C 0.9159(9) 0.0832(7) 0.7879(7) 0.055(3) Uani 1 1 d . .
C17 C 0.9989(7) 0.2307(9) 0.7458(6) 0.057(3) Uani 1 1 d . .
C18 C 0.8074(7) 0.2207(5) 0.7499(6) 0.041(2) Uani 1 1 d . .
C37 C 0.6380(7) 0.3477(5) 0.5492(6) 0.036(2) Uani 1 1 d . .
C38 C 0.5817(7) 0.4160(6) 0.5642(6) 0.042(2) Uani 1 1 d . .
C39 C 0.6271(8) 0.4943(6) 0.5770(7) 0.051(3) Uani 1 1 d . .
H39 H 0.5915 0.5389 0.5905 0.061 Uiso 1 1 calc R U
C40 C 0.7273(8) 0.5051(6) 0.5692(7) 0.058(3) Uani 1 1 d . .
H40 H 0.7565 0.5576 0.5747 0.069 Uiso 1 1 calc R U
C41 C 0.7802(8) 0.4400(6) 0.5539(7) 0.053(3) Uani 1 1 d . .
H41 H 0.8460 0.4482 0.5487 0.063 Uiso 1 1 calc R U
C42 C 0.7407(7) 0.3620(6) 0.5456(6) 0.042(2) Uani 1 1 d . .
C43 C 0.8050(7) 0.2938(6) 0.5313(6) 0.041(2) Uani 1 1 d . .
H43 H 0.8674 0.3075 0.5219 0.049 Uiso 1 1 calc R U
C44 C 0.8485(6) 0.1466(6) 0.5180(6) 0.041(2) Uani 1 1 d . .
H44 H 0.8149 0.1207 0.4694 0.050 Uiso 1 1 calc R U
C45 C 0.9537(7) 0.1709(7) 0.5108(7) 0.060(3) Uani 1 1 d . .
H45A H 0.9897 0.1991 0.5568 0.072 Uiso 1 1 calc R U
H45B H 0.9497 0.2078 0.4676 0.072 Uiso 1 1 calc R U
C46 C 1.0105(8) 0.0876(8) 0.4986(8) 0.070(4) Uani 1 1 d . .
H46A H 0.9759 0.0618 0.4510 0.083 Uiso 1 1 calc R U
H46B H 1.0789 0.1006 0.4949 0.083 Uiso 1 1 calc R U
C47 C 1.0141(8) 0.0261(9) 0.5656(9) 0.075(4) Uani 1 1 d . .
H47A H 1.0496 0.0510 0.6135 0.089 Uiso 1 1 calc R U
H47B H 1.0495 -0.0241 0.5575 0.089 Uiso 1 1 calc R U
C48 C 0.9020(8) 0.0055(7) 0.5683(7) 0.059(3) Uani 1 1 d . .
H48A H 0.8677 -0.0205 0.5206 0.071 Uiso 1 1 calc R U
H48B H 0.9017 -0.0333 0.6095 0.071 Uiso 1 1 calc R U
C49 C 0.8468(6) 0.0831(6) 0.5805(6) 0.041(2) Uani 1 1 d . .
H49 H 0.8839 0.1074 0.6289 0.049 Uiso 1 1 calc R U
C50 C 0.7079(7) 0.0065(6) 0.6080(6) 0.040(2) Uani 1 1 d . .
H50 H 0.7525 -0.0379 0.6192 0.049 Uiso 1 1 calc R U
C51 C 0.6055(6) -0.0074(6) 0.6176(6) 0.036(2) Uani 1 1 d . .
C52 C 0.5806(7) -0.0854(5) 0.6422(6) 0.042(2) Uani 1 1 d . .
H52 H 0.6291 -0.1271 0.6507 0.051 Uiso 1 1 calc R U
C53 C 0.4894(8) -0.1011(6) 0.6536(6) 0.051(3) Uani 1 1 d . .
H53 H 0.4747 -0.1542 0.6682 0.061 Uiso 1 1 calc R U
C54 C 0.4152(7) -0.0396(5) 0.6440(6) 0.043(2) Uani 1 1 d . .
H54 H 0.3516 -0.0508 0.6525 0.052 Uiso 1 1 calc R U
C55 C 0.4389(7) 0.0378(6) 0.6219(5) 0.031(2) Uani 1 1 d . .
C56 C 0.5303(6) 0.0547(5) 0.6054(5) 0.0302(19) Uani 1 1 d . .
C57 C 0.4265(8) 0.4619(6) 0.5913(7) 0.053(3) Uani 1 1 d . .
H57A H 0.4453 0.4672 0.6460 0.080 Uiso 1 1 calc R U
H57B H 0.3560 0.4483 0.5755 0.080 Uiso 1 1 calc R U
H57C H 0.4389 0.5134 0.5683 0.080 Uiso 1 1 calc R U
C58 C 0.2733(6) 0.0913(7) 0.6261(7) 0.049(3) Uani 1 1 d . .
H58A H 0.2370 0.0492 0.5929 0.074 Uiso 1 1 calc R U
H58B H 0.2356 0.1422 0.6183 0.074 Uiso 1 1 calc R U
H58C H 0.2822 0.0740 0.6784 0.074 Uiso 1 1 calc R U
B1 B 1.0019(7) 0.2437(11) 0.9949(6) 0.048(2) Uani 1 1 d . .
H1 H 1.0137 0.2655 1.0679 0.057 Uiso 1 1 d R U
Fe2 Fe 0.46554(10) 0.49179(8) 0.89684(9) 0.0372(3) Uani 1 1 d . .
N10 N 0.3847(5) 0.4338(5) 0.9594(5) 0.0386(18) Uani 1 1 d . .
N11 N 0.4211(6) 0.4315(5) 1.0383(5) 0.042(2) Uani 1 1 d . .
N12 N 0.4894(6) 0.5847(5) 0.9731(5) 0.047(2) Uani 1 1 d . .
N13 N 0.5159(6) 0.5655(5) 1.0490(5) 0.042(2) Uani 1 1 d . .
N14 N 0.5908(5) 0.4369(5) 0.9588(5) 0.044(2) Uani 1 1 d . .
N15 N 0.6043(6) 0.4329(5) 1.0347(5) 0.043(2) Uani 1 1 d . .
N16 N 0.4319(8) 0.3503(6) 0.7798(6) 0.066(3) Uani 1 1 d . .
N17 N 0.2811(8) 0.5755(8) 0.7922(8) 0.084(3) Uani 1 1 d . .
N18 N 0.5743(9) 0.5800(7) 0.7874(7) 0.078(3) Uani 1 1 d . .
C19 C 0.2282(9) 0.3767(9) 0.8666(8) 0.071(3) Uani 1 1 d . .
H19A H 0.2692 0.3649 0.8310 0.106 Uiso 1 1 calc R U
H19B H 0.1883 0.4253 0.8503 0.106 Uiso 1 1 calc R U
H19C H 0.1844 0.3305 0.8686 0.106 Uiso 1 1 calc R U
C20 C 0.2962(7) 0.3916(6) 0.9459(7) 0.049(3) Uani 1 1 d . .
C21 C 0.2817(8) 0.3644(7) 1.0166(7) 0.062(3) Uani 1 1 d . .
H21 H 0.2268 0.3334 1.0236 0.074 Uiso 1 1 calc R U
C22 C 0.3573(7) 0.3894(6) 1.0716(7) 0.047(3) Uani 1 1 d . .
C23 C 0.3750(10) 0.3753(9) 1.1533(7) 0.073(4) Uani 1 1 d . .
H23A H 0.3257 0.3369 1.1634 0.109 Uiso 1 1 calc R U
H23B H 0.3694 0.4269 1.1787 0.109 Uiso 1 1 calc R U
H23C H 0.4415 0.3528 1.1719 0.109 Uiso 1 1 calc R U
C24 C 0.4597(11) 0.7160(7) 0.8982(9) 0.092(5) Uani 1 1 d . .
H24A H 0.4978 0.6959 0.8632 0.138 Uiso 1 1 calc R U
H24B H 0.4758 0.7733 0.9096 0.138 Uiso 1 1 calc R U
H24C H 0.3888 0.7106 0.8755 0.138 Uiso 1 1 calc R U
C25 C 0.4849(8) 0.6682(6) 0.9677(7) 0.057(3) Uani 1 1 d . .
C26 C 0.5124(8) 0.7011(7) 1.0414(8) 0.064(3) Uani 1 1 d . .
H26 H 0.5171 0.7570 1.0544 0.077 Uiso 1 1 calc R U
C27 C 0.5308(7) 0.6361(7) 1.0902(7) 0.052(3) Uani 1 1 d . .
C28 C 0.5642(10) 0.6324(9) 1.1780(8) 0.078(4) Uani 1 1 d . .
H28A H 0.5663 0.6875 1.1985 0.117 Uiso 1 1 calc R U
H28B H 0.6301 0.6078 1.1927 0.117 Uiso 1 1 calc R U
H28C H 0.5169 0.5995 1.1974 0.117 Uiso 1 1 calc R U
C29 C 0.6859(10) 0.3844(10) 0.8611(9) 0.085(5) Uani 1 1 d . .
H29A H 0.6321 0.4109 0.8248 0.128 Uiso 1 1 calc R U
H29B H 0.6871 0.3263 0.8494 0.128 Uiso 1 1 calc R U
H29C H 0.7493 0.4091 0.8586 0.128 Uiso 1 1 calc R U
C30 C 0.6691(7) 0.3950(7) 0.9401(8) 0.057(3) Uani 1 1 d . .
C31 C 0.7295(8) 0.3696(8) 1.0089(10) 0.074(4) Uani 1 1 d . .
H31 H 0.7890 0.3395 1.0142 0.088 Uiso 1 1 calc R U
C32 C 0.6905(8) 0.3941(6) 1.0669(8) 0.055(3) Uani 1 1 d . .
C33 C 0.7288(10) 0.3815(9) 1.1520(8) 0.079(4) Uani 1 1 d . .
H33A H 0.7922 0.4098 1.1691 0.119 Uiso 1 1 calc R U
H33B H 0.7381 0.3233 1.1627 0.119 Uiso 1 1 calc R U
H33C H 0.6806 0.4035 1.1782 0.119 Uiso 1 1 calc R U
C34 C 0.4421(7) 0.4033(7) 0.8232(7) 0.048(3) Uani 1 1 d . .
C35 C 0.3494(8) 0.5422(7) 0.8348(7) 0.051(3) Uani 1 1 d . .
C36 C 0.5377(8) 0.5485(7) 0.8296(7) 0.056(3) Uani 1 1 d . .
B2 B 0.5235(9) 0.4735(7) 1.0703(8) 0.044(3) Uani 1 1 d . .
H2 H 0.5358 0.4563 1.1315 0.052 Uiso 1 1 d R U

loop_
_atom_site_aniso_label
_atom_site_aniso_U_11
_atom_site_aniso_U_22
_atom_site_aniso_U_33
_atom_site_aniso_U_23
_atom_site_aniso_U_13
_atom_site_aniso_U_12
Gd1 0.03076(18) 0.02741(18) 0.0318(2) -0.0008(2) 0.00421(15) 0.0014(2)
Cu1 0.0338(6) 0.0303(6) 0.0509(8) 0.0013(5) 0.0165(5) -0.0016(5)
Fe1 0.0285(6) 0.0395(7) 0.0356(8) -0.0014(6) 0.0043(6) 0.0006(5)
O1 0.043(4) 0.029(3) 0.052(5) -0.004(3) 0.003(3) 0.003(3)
O1W 0.064(4) 0.050(4) 0.032(4) -0.008(3) 0.008(3) -0.001(3)
O2 0.029(3) 0.034(3) 0.042(4) -0.003(3) 0.006(3) -0.003(2)
O2W 0.036(3) 0.063(5) 0.035(4) -0.010(3) 0.004(3) 0.011(3)
O3 0.030(3) 0.027(3) 0.055(4) 0.003(3) 0.014(3) 0.000(2)
O3W 0.051(4) 0.064(5) 0.055(5) -0.009(4) 0.016(4) 0.011(3)
O4 0.031(3) 0.039(3) 0.049(4) 0.003(3) 0.013(3) -0.006(3)
O5 0.044(4) 0.040(4) 0.065(6) 0.002(4) -0.004(4) 0.001(3)
O6 0.046(4) 0.041(4) 0.060(5) 0.011(3) 0.002(4) 0.005(3)
O7 0.054(5) 0.084(6) 0.101(8) 0.015(5) -0.033(5) 0.010(4)
N1 0.036(4) 0.048(5) 0.056(6) 0.003(4) -0.007(4) 0.002(4)
N2 0.026(4) 0.065(6) 0.052(6) 0.000(5) 0.005(4) 0.012(4)
N3 0.033(4) 0.050(5) 0.036(5) -0.005(4) 0.003(4) -0.008(3)
N4 0.032(4) 0.040(4) 0.040(5) -0.006(4) 0.012(4) -0.003(3)
N5 0.048(4) 0.054(5) 0.039(5) 0.005(4) 0.014(4) 0.004(4)
N6 0.036(4) 0.043(4) 0.041(5) 0.007(4) 0.007(4) -0.001(3)
N7 0.125(10) 0.049(6) 0.069(8) -0.002(5) 0.009(7) 0.006(6)
N8 0.076(6) 0.095(8) 0.056(6) -0.005(7) 0.029(5) -0.011(7)
N9 0.035(4) 0.070(7) 0.048(5) -0.003(5) -0.004(4) 0.003(4)
N19 0.037(4) 0.038(5) 0.046(5) -0.004(3) 0.008(4) -0.002(3)
N20 0.035(4) 0.030(4) 0.041(5) 0.000(3) 0.010(4) -0.001(3)
N21 0.049(5) 0.051(5) 0.052(7) 0.004(5) 0.004(5) 0.008(4)
C1 0.085(9) 0.121(13) 0.077(11) 0.046(10) -0.031(8) -0.001(9)
C2 0.029(5) 0.062(7) 0.078(10) 0.011(6) -0.025(6) -0.005(5)
C3 0.048(7) 0.071(9) 0.137(16) 0.011(9) 0.009(9) 0.019(6)
C4 0.047(6) 0.070(8) 0.076(10) 0.010(7) 0.016(6) 0.021(6)
C5 0.087(11) 0.145(16) 0.151(19) -0.007(13) 0.055(12) 0.065(11)
C6 0.090(9) 0.072(8) 0.063(9) -0.022(7) 0.011(7) -0.016(7)
C7 0.044(6) 0.051(6) 0.059(8) -0.013(6) 0.008(5) -0.006(5)
C8 0.067(7) 0.041(6) 0.070(9) -0.005(6) 0.010(6) -0.006(5)
C9 0.048(6) 0.039(5) 0.044(7) 0.005(5) 0.005(5) -0.005(4)
C10 0.084(9) 0.055(8) 0.075(11) 0.005(7) 0.028(8) -0.002(6)
C11 0.104(10) 0.131(13) 0.038(8) 0.026(8) 0.009(7) 0.016(10)
C12 0.070(7) 0.054(7) 0.060(8) 0.018(6) 0.035(6) 0.014(6)
C13 0.057(7) 0.059(7) 0.073(9) 0.021(6) 0.019(7) -0.019(6)
C14 0.034(5) 0.061(7) 0.083(9) 0.003(6) 0.020(6) -0.012(5)
C15 0.065(9) 0.125(14) 0.088(13) 0.014(10) -0.010(8) -0.048(9)
C16 0.064(7) 0.045(7) 0.052(8) 0.013(6) 0.007(6) 0.006(5)
C17 0.049(5) 0.083(9) 0.042(6) -0.010(7) 0.013(5) -0.003(6)
C18 0.041(5) 0.046(7) 0.036(6) -0.005(4) 0.005(5) -0.001(4)
C37 0.055(6) 0.019(4) 0.037(6) -0.003(4) 0.019(5) -0.004(4)
C38 0.045(5) 0.035(5) 0.044(6) 0.011(4) 0.005(5) -0.003(4)
C39 0.066(7) 0.027(5) 0.058(8) 0.006(5) 0.010(6) -0.004(5)
C40 0.072(7) 0.029(5) 0.067(8) 0.007(5) 0.006(6) -0.014(5)
C41 0.052(6) 0.044(6) 0.062(8) 0.008(5) 0.013(6) -0.009(5)
C42 0.045(5) 0.039(5) 0.043(6) 0.007(4) 0.011(5) -0.007(4)
C43 0.031(5) 0.046(6) 0.049(7) -0.002(5) 0.016(5) -0.009(4)
C44 0.027(4) 0.054(6) 0.047(6) -0.011(5) 0.018(4) 0.000(4)
C45 0.044(5) 0.071(8) 0.067(8) -0.003(6) 0.019(6) -0.011(5)
C46 0.040(6) 0.098(10) 0.081(10) -0.015(8) 0.035(6) -0.007(6)
C47 0.046(6) 0.087(9) 0.099(11) 0.000(8) 0.034(7) 0.018(6)
C48 0.047(6) 0.062(7) 0.076(9) -0.002(6) 0.027(6) 0.004(5)
C49 0.032(5) 0.054(6) 0.036(6) -0.011(5) 0.008(4) -0.009(4)
C50 0.045(5) 0.038(5) 0.038(6) -0.004(4) 0.009(5) 0.012(4)
C51 0.032(4) 0.037(5) 0.037(6) -0.007(4) 0.004(4) 0.005(4)
C52 0.047(5) 0.032(5) 0.048(7) 0.002(4) 0.011(5) 0.005(4)
C53 0.062(6) 0.036(5) 0.057(7) 0.010(5) 0.017(6) -0.010(5)
C54 0.051(6) 0.033(5) 0.049(7) 0.004(4) 0.018(5) -0.009(4)
C55 0.031(4) 0.038(5) 0.024(5) 0.002(4) 0.004(4) -0.003(4)
C56 0.036(5) 0.024(4) 0.030(5) -0.003(4) 0.007(4) -0.004(3)
C57 0.062(7) 0.039(6) 0.053(8) -0.009(5) 0.003(6) 0.008(5)
C58 0.031(5) 0.058(6) 0.059(8) 0.008(5) 0.014(5) 0.002(4)
B1 0.047(5) 0.059(6) 0.036(6) 0.006(8) 0.007(4) 0.007(7)
Fe2 0.0354(7) 0.0378(7) 0.0393(9) -0.0067(6) 0.0107(6) 0.0002(6)
N10 0.029(4) 0.051(5) 0.032(5) -0.010(4) 0.002(3) -0.001(3)
N11 0.046(4) 0.041(4) 0.041(5) -0.004(4) 0.017(4) -0.002(3)
N12 0.043(4) 0.049(5) 0.053(6) -0.011(4) 0.018(4) -0.003(4)
N13 0.043(4) 0.039(4) 0.042(6) -0.012(4) 0.006(4) 0.001(3)
N14 0.033(4) 0.041(5) 0.054(6) -0.009(4) 0.005(4) 0.008(3)
N15 0.042(4) 0.035(4) 0.048(6) -0.003(4) 0.003(4) 0.000(3)
N16 0.082(7) 0.057(6) 0.064(8) -0.028(5) 0.026(6) -0.001(5)
N17 0.067(7) 0.093(9) 0.087(10) -0.016(7) 0.010(7) 0.015(6)
N18 0.092(8) 0.076(7) 0.080(9) 0.015(6) 0.047(7) -0.010(6)
C19 0.057(7) 0.088(9) 0.067(9) -0.004(7) 0.014(7) -0.016(6)
C20 0.039(5) 0.053(6) 0.056(7) -0.008(5) 0.014(5) -0.015(5)
C21 0.052(7) 0.069(8) 0.070(9) -0.002(7) 0.027(7) -0.020(6)
C22 0.042(5) 0.051(6) 0.055(7) -0.005(5) 0.023(5) -0.006(5)
C23 0.083(9) 0.081(9) 0.058(9) -0.006(7) 0.025(7) -0.016(7)
C24 0.125(11) 0.030(6) 0.120(14) 0.010(7) 0.028(10) 0.005(6)
C25 0.069(7) 0.028(5) 0.072(9) -0.002(5) 0.010(6) 0.005(5)
C26 0.065(7) 0.038(6) 0.085(10) -0.027(6) 0.011(7) -0.003(5)
C27 0.049(6) 0.053(7) 0.051(7) -0.023(6) 0.005(5) 0.001(5)
C28 0.088(9) 0.082(9) 0.057(9) -0.046(8) 0.005(7) 0.004(7)
C29 0.060(8) 0.115(12) 0.088(12) -0.017(9) 0.034(8) 0.024(8)
C30 0.029(5) 0.069(7) 0.075(9) -0.012(6) 0.016(6) 0.002(5)
C31 0.037(6) 0.060(8) 0.118(13) -0.003(8) 0.008(7) 0.016(5)
C32 0.041(6) 0.037(6) 0.083(9) -0.003(6) 0.012(6) 0.005(4)
C33 0.079(9) 0.073(9) 0.073(10) 0.008(7) -0.011(8) 0.008(7)
C34 0.041(5) 0.043(6) 0.063(8) -0.010(5) 0.020(5) -0.001(4)
C35 0.045(6) 0.056(7) 0.051(7) 0.001(5) 0.007(5) 0.002(5)
C36 0.054(6) 0.053(7) 0.063(9) -0.012(6) 0.017(6) -0.004(5)
B2 0.045(6) 0.049(7) 0.038(7) -0.005(5) 0.010(6) -0.007(5)

loop_
_atom_type_symbol
_atom_type_description
_atom_type_scat_dispersion_real
_atom_type_scat_dispersion_imag
_atom_type_scat_source
C C 0.0033 0.0016 'International Tables Vol C Tables 4.2.6.8 and 6.1.1.4'
H H 0.0000 0.0000 'International Tables Vol C Tables 4.2.6.8 and 6.1.1.4'
B B 0.0013 0.0007 'International Tables Vol C Tables 4.2.6.8 and 6.1.1.4'
Cu Cu 0.3201 1.2651 'International Tables Vol C Tables 4.2.6.8 and 6.1.1.4'
Fe Fe 0.3463 0.8444 'International Tables Vol C Tables 4.2.6.8 and 6.1.1.4'
Gd Gd -0.1653 3.9035 'International Tables Vol C Tables 4.2.6.8 and 6.1.1.4'
N N 0.0061 0.0033 'International Tables Vol C Tables 4.2.6.8 and 6.1.1.4'
O O 0.0106 0.0060 'International Tables Vol C Tables 4.2.6.8 and 6.1.1.4'

loop_
_geom_angle_atom_site_label_1
_geom_angle_atom_site_label_2
_geom_angle_atom_site_label_3
_geom_angle
O2 Gd1 O3 65.56(19)
O2 Gd1 O2W 76.8(2)
O3 Gd1 O2W 73.7(2)
O2 Gd1 O3W 136.6(2)
O3 Gd1 O3W 126.8(2)
O2W Gd1 O3W 70.1(2)
O2 Gd1 O1W 72.7(2)
O3 Gd1 O1W 78.8(2)
O2W Gd1 O1W 145.3(2)
O3W Gd1 O1W 144.7(2)
O2 Gd1 O5 144.2(2)
O3 Gd1 O5 114.4(2)
O2W Gd1 O5 138.9(2)
O3W Gd1 O5 74.5(2)
O1W Gd1 O5 72.3(2)
O2 Gd1 O6 112.2(2)
O3 Gd1 O6 153.3(2)
O2W Gd1 O6 132.8(2)
O3W Gd1 O6 74.4(2)
O1W Gd1 O6 75.4(2)
O5 Gd1 O6 50.5(2)
O2 Gd1 O1 62.21(19)
O3 Gd1 O1 123.8(2)
O2W Gd1 O1 75.7(2)
O3W Gd1 O1 82.7(2)
O1W Gd1 O1 103.6(2)
O5 Gd1 O1 119.7(2)
O6 Gd1 O1 69.9(2)
O2 Gd1 O4 126.38(19)
O3 Gd1 O4 60.98(18)
O2W Gd1 O4 84.8(2)
O3W Gd1 O4 78.0(2)
O1W Gd1 O4 100.1(2)
O5 Gd1 O4 68.0(2)
O6 Gd1 O4 117.0(2)
O1 Gd1 O4 156.3(2)
O2 Gd1 Cu1 32.90(14)
O3 Gd1 Cu1 32.74(13)
O2W Gd1 Cu1 70.69(13)
O3W Gd1 Cu1 140.41(17)
O1W Gd1 Cu1 74.67(15)
O5 Gd1 Cu1 138.06(18)
O6 Gd1 Cu1 140.31(16)
O1 Gd1 Cu1 92.61(14)
O4 Gd1 Cu1 93.49(12)
O2 Gd1 H1WB 53.6
O3 Gd1 H1WB 69.8
O2W Gd1 H1WB 126.9
O3W Gd1 H1WB 161.5
O1W Gd1 H1WB 19.3
O5 Gd1 H1WB 91.6
O6 Gd1 H1WB 87.4
O1 Gd1 H1WB 94.1
O4 Gd1 H1WB 108.5
Cu1 Gd1 H1WB 57.7
O2 Gd1 H3WB 145.2
O3 Gd1 H3WB 109.8
O2W Gd1 H3WB 69.2
O3W Gd1 H3WB 19.7
O1W Gd1 H3WB 141.9
O5 Gd1 H3WB 70.4
O6 Gd1 H3WB 87.0
O1 Gd1 H3WB 101.4
O4 Gd1 H3WB 58.3
Cu1 Gd1 H3WB 132.2
H1WB Gd1 H3WB 160.5
O3 Cu1 N20 95.6(3)
O3 Cu1 O2 83.8(2)
N20 Cu1 O2 177.9(3)
O3 Cu1 N19 169.7(3)
N20 Cu1 N19 87.0(3)
O2 Cu1 N19 93.2(3)
O3 Cu1 Gd1 42.04(17)
N20 Cu1 Gd1 137.6(2)
O2 Cu1 Gd1 41.88(16)
N19 Cu1 Gd1 134.8(2)
C17 Fe1 C18 85.2(4)
C17 Fe1 C16 92.4(5)
C18 Fe1 C16 85.8(4)
C17 Fe1 N6 177.8(5)
C18 Fe1 N6 93.5(3)
C16 Fe1 N6 89.3(4)
C17 Fe1 N4 90.3(5)
C18 Fe1 N4 95.8(3)
C16 Fe1 N4 176.9(4)
N6 Fe1 N4 88.0(3)
C17 Fe1 N2 91.4(4)
C18 Fe1 N2 174.3(4)
C16 Fe1 N2 89.8(4)
N6 Fe1 N2 90.0(3)
N4 Fe1 N2 88.7(3)
C38 O1 C57 117.8(7)
C38 O1 Gd1 118.7(5)
C57 O1 Gd1 122.2(6)
Gd1 O1W H1WA 163.3
Gd1 O1W H1WB 88.9
H1WA O1W H1WB 107.7
C37 O2 Cu1 119.4(6)
C37 O2 Gd1 127.1(5)
Cu1 O2 Gd1 105.2(2)
Gd1 O2W H2WA 131.2
Gd1 O2W H2WB 109.6
H2WA O2W H2WB 107.7
C56 O3 Cu1 125.2(5)
C56 O3 Gd1 128.9(5)
Cu1 O3 Gd1 105.2(2)
Gd1 O3W H3WA 165.5
Gd1 O3W H3WB 86.6
H3WA O3W H3WB 107.7
C55 O4 C58 117.1(7)
C55 O4 Gd1 119.3(5)
C58 O4 Gd1 123.6(5)
N21 O5 Gd1 95.7(6)
N21 O6 Gd1 95.6(5)
C2 N1 N2 110.8(9)
C2 N1 B1 131.5(10)
N2 N1 B1 117.6(7)
C4 N2 N1 107.6(9)
C4 N2 Fe1 133.7(9)
N1 N2 Fe1 118.5(6)
C7 N3 N4 108.8(9)
C7 N3 B1 132.0(10)
N4 N3 B1 119.2(8)
N3 N4 C9 107.0(8)
N3 N4 Fe1 118.0(6)
C9 N4 Fe1 135.0(7)
C12 N5 N6 109.9(9)
C12 N5 B1 130.7(9)
N6 N5 B1 119.3(7)
C14 N6 N5 108.0(8)
C14 N6 Fe1 134.6(8)
N5 N6 Fe1 117.2(5)
C43 N19 C44 125.4(8)
C43 N19 Cu1 124.3(6)
C44 N19 Cu1 109.4(5)
C50 N20 C49 124.0(8)
C50 N20 Cu1 124.6(6)
C49 N20 Cu1 111.1(6)
O7 N21 O6 122.7(9)
O7 N21 O5 119.0(9)
O6 N21 O5 118.2(9)
C2 C1 H1A 109.5
C2 C1 H1B 109.5
H1A C1 H1B 109.5
C2 C1 H1C 109.5
H1A C1 H1C 109.5
H1B C1 H1C 109.5
C3 C2 N1 107.4(12)
C3 C2 C1 129.5(12)
N1 C2 C1 123.0(13)
C2 C3 C4 107.2(10)
C2 C3 H3 126.4
C4 C3 H3 126.4
N2 C4 C3 106.9(11)
N2 C4 C5 125.3(12)
C3 C4 C5 127.8(11)
C4 C5 H5A 109.5
C4 C5 H5B 109.5
H5A C5 H5B 109.5
C4 C5 H5C 109.5
H5A C5 H5C 109.5
H5B C5 H5C 109.5
C7 C6 H6A 109.5
C7 C6 H6B 109.5
H6A C6 H6B 109.5
C7 C6 H6C 109.5
H6A C6 H6C 109.5
H6B C6 H6C 109.5
N3 C7 C8 108.2(10)
N3 C7 C6 122.8(11)
C8 C7 C6 129.0(11)
C9 C8 C7 107.2(10)
C9 C8 H8 126.4
C7 C8 H8 126.4
C8 C9 N4 108.9(10)
C8 C9 C10 127.2(10)
N4 C9 C10 123.8(10)
C9 C10 H10A 109.5
C9 C10 H10B 109.5
H10A C10 H10B 109.5
C9 C10 H10C 109.5
H10A C10 H10C 109.5
H10B C10 H10C 109.5
C12 C11 H11A 109.5
C12 C11 H11B 109.5
H11A C11 H11B 109.5
C12 C11 H11C 109.5
H11A C11 H11C 109.5
H11B C11 H11C 109.5
N5 C12 C13 107.0(11)
N5 C12 C11 121.9(11)
C13 C12 C11 131.1(11)
C12 C13 C14 106.9(9)
C12 C13 H13 126.6
C14 C13 H13 126.6
N6 C14 C13 108.2(10)
N6 C14 C15 125.8(12)
C13 C14 C15 126.1(11)
C14 C15 H15A 109.5
C14 C15 H15B 109.5
H15A C15 H15B 109.5
C14 C15 H15C 109.5
H15A C15 H15C 109.5
H15B C15 H15C 109.5
N7 C16 Fe1 179.6(12)
N8 C17 Fe1 179.6(13)
N9 C18 Fe1 176.9(9)
O2 C37 C38 116.7(8)
O2 C37 C42 125.6(8)
C38 C37 C42 117.7(8)
O1 C38 C39 125.5(9)
O1 C38 C37 114.5(8)
C39 C38 C37 119.9(9)
C38 C39 C40 119.6(10)
C38 C39 H39 120.2
C40 C39 H39 120.2
C41 C40 C39 120.1(9)
C41 C40 H40 120.0
C39 C40 H40 120.0
C40 C41 C42 122.0(10)
C40 C41 H41 119.0
C42 C41 H41 119.0
C41 C42 C37 120.5(9)
C41 C42 C43 118.4(9)
C37 C42 C43 121.1(8)
N19 C43 C42 125.0(8)
N19 C43 H43 117.5
C42 C43 H43 117.5
N19 C44 C45 115.4(8)
N19 C44 C49 106.5(7)
C45 C44 C49 114.3(8)
N19 C44 H44 106.7
C45 C44 H44 106.7
C49 C44 H44 106.7
C44 C45 C46 107.0(8)
C44 C45 H45A 110.3
C46 C45 H45A 110.3
C44 C45 H45B 110.3
C46 C45 H45B 110.3
H45A C45 H45B 108.6
C47 C46 C45 111.2(9)
C47 C46 H46A 109.4
C45 C46 H46A 109.4
C47 C46 H46B 109.4
C45 C46 H46B 109.4
H46A C46 H46B 108.0
C46 C47 C48 107.6(10)
C46 C47 H47A 110.2
C48 C47 H47A 110.2
C46 C47 H47B 110.2
C48 C47 H47B 110.2
H47A C47 H47B 108.5
C49 C48 C47 110.4(9)
C49 C48 H48A 109.6
C47 C48 H48A 109.6
C49 C48 H48B 109.6
C47 C48 H48B 109.6
H48A C48 H48B 108.1
N20 C49 C48 116.1(8)
N20 C49 C44 108.2(7)
C48 C49 C44 111.1(8)
N20 C49 H49 107.0
C48 C49 H49 107.0
C44 C49 H49 107.0
N20 C50 C51 126.8(9)
N20 C50 H50 116.6
C51 C50 H50 116.6
C52 C51 C56 117.9(8)
C52 C51 C50 118.8(8)
C56 C51 C50 123.3(8)
C53 C52 C51 121.5(9)
C53 C52 H52 119.2
C51 C52 H52 119.2
C52 C53 C54 121.3(9)
C52 C53 H53 119.4
C54 C53 H53 119.4
C55 C54 C53 118.0(8)
C55 C54 H54 121.0
C53 C54 H54 121.0
C56 C55 C54 122.0(8)
C56 C55 O4 113.7(7)
C54 C55 O4 124.1(8)
O3 C56 C55 117.0(8)
O3 C56 C51 124.0(7)
C55 C56 C51 119.0(8)
O1 C57 H57A 109.5
O1 C57 H57B 109.5
H57A C57 H57B 109.5
O1 C57 H57C 109.5
H57A C57 H57C 109.5
H57B C57 H57C 109.5
O4 C58 H58A 109.5
O4 C58 H58B 109.5
H58A C58 H58B 109.5
O4 C58 H58C 109.5
H58A C58 H58C 109.5
H58B C58 H58C 109.5
H1 B1 N3 108.9
H1 B1 N5 102.5
N3 B1 N5 109.0(8)
H1 B1 N1 120.1
N3 B1 N1 109.0(8)
N5 B1 N1 106.8(11)
H1 B1 H1 0.0
N3 B1 H1 108.9
N5 B1 H1 102.5
N1 B1 H1 120.1
C35 Fe2 C34 86.0(5)
C35 Fe2 C36 84.5(5)
C34 Fe2 C36 87.0(5)
C35 Fe2 N10 92.3(4)
C34 Fe2 N10 90.9(4)
C36 Fe2 N10 176.3(4)
C35 Fe2 N12 93.6(4)
C34 Fe2 N12 179.6(5)
C36 Fe2 N12 92.8(4)
N10 Fe2 N12 89.3(3)
C35 Fe2 N14 177.6(4)
C34 Fe2 N14 92.2(4)
C36 Fe2 N14 93.8(4)
N10 Fe2 N14 89.3(3)
N12 Fe2 N14 88.2(3)
C20 N10 N11 105.1(8)
C20 N10 Fe2 136.2(7)
N11 N10 Fe2 118.7(5)
C22 N11 N10 110.7(8)
C22 N11 B2 132.7(9)
N10 N11 B2 116.6(8)
C25 N12 N13 107.3(9)
C25 N12 Fe2 134.2(8)
N13 N12 Fe2 118.5(6)
C27 N13 N12 109.1(9)
C27 N13 B2 133.5(10)
N12 N13 B2 117.3(8)
N15 N14 C30 107.3(8)
N15 N14 Fe2 119.0(6)
C30 N14 Fe2 133.6(8)
C32 N15 N14 111.3(9)
C32 N15 B2 131.1(10)
N14 N15 B2 117.6(8)
C20 C19 H19A 109.5
C20 C19 H19B 109.5
H19A C19 H19B 109.5
C20 C19 H19C 109.5
H19A C19 H19C 109.5
H19B C19 H19C 109.5
N10 C20 C21 107.5(10)
N10 C20 C19 124.5(9)
C21 C20 C19 127.9(9)
C22 C21 C20 109.6(9)
C22 C21 H21 125.2
C20 C21 H21 125.2
C21 C22 N11 107.1(10)
C21 C22 C23 129.1(10)
N11 C22 C23 123.8(10)
C22 C23 H23A 109.5
C22 C23 H23B 109.5
H23A C23 H23B 109.5
C22 C23 H23C 109.5
H23A C23 H23C 109.5
H23B C23 H23C 109.5
C25 C24 H24A 109.5
C25 C24 H24B 109.5
H24A C24 H24B 109.5
C25 C24 H24C 109.5
H24A C24 H24C 109.5
H24B C24 H24C 109.5
N12 C25 C26 108.2(11)
N12 C25 C24 126.4(11)
C26 C25 C24 125.3(11)
C27 C26 C25 106.9(9)
C27 C26 H26 126.6
C25 C26 H26 126.6
N13 C27 C26 108.4(10)
N13 C27 C28 120.1(11)
C26 C27 C28 131.5(10)
C27 C28 H28A 109.5
C27 C28 H28B 109.5
H28A C28 H28B 109.5
C27 C28 H28C 109.5
H28A C28 H28C 109.5
H28B C28 H28C 109.5
C30 C29 H29A 109.5
C30 C29 H29B 109.5
H29A C29 H29B 109.5
C30 C29 H29C 109.5
H29A C29 H29C 109.5
H29B C29 H29C 109.5
N14 C30 C31 105.2(11)
N14 C30 C29 126.0(11)
C31 C30 C29 128.8(11)
C32 C31 C30 110.6(10)
C32 C31 H31 124.7
C30 C31 H31 124.7
C31 C32 N15 105.6(12)
C31 C32 C33 130.1(11)
N15 C32 C33 124.3(11)
C32 C33 H33A 109.5
C32 C33 H33B 109.5
H33A C33 H33B 109.5
C32 C33 H33C 109.5
H33A C33 H33C 109.5
H33B C33 H33C 109.5
N16 C34 Fe2 177.5(9)
N17 C35 Fe2 175.0(11)
N18 C36 Fe2 175.8(12)
N13 B2 N11 109.3(9)
N13 B2 N15 108.7(8)
N11 B2 N15 109.2(8)
N13 B2 H2 118.5
N11 B2 H2 100.2
N15 B2 H2 110.4

loop_
_geom_bond_atom_site_label_1
_geom_bond_atom_site_label_2
_geom_bond_distance
Gd1 O2 2.366(5)
Gd1 O3 2.373(5)
Gd1 O2W 2.396(6)
Gd1 O3W 2.415(6)
Gd1 O1W 2.439(6)
Gd1 O5 2.512(7)
Gd1 O6 2.518(6)
Gd1 O1 2.591(6)
Gd1 O4 2.605(6)
Gd1 Cu1 3.4190(11)
Gd1 H1WB 2.5674
Gd1 H3WB 2.5119
Cu1 O3 1.916(5)
Cu1 N20 1.922(7)
Cu1 O2 1.925(6)
Cu1 N19 1.926(8)
Fe1 C17 1.933(11)
Fe1 C18 1.948(10)
Fe1 C16 1.963(13)
Fe1 N6 1.999(8)
Fe1 N4 2.004(8)
Fe1 N2 2.009(8)
O1 C38 1.362(11)
O1 C57 1.428(11)
O1W H1WA 0.8499
O1W H1WB 0.8501
O2 C37 1.334(10)
O2W H2WA 0.8499
O2W H2WB 0.8499
O3 C56 1.329(10)
O3W H3WA 0.8499
O3W H3WB 0.8500
O4 C55 1.387(11)
O4 C58 1.461(10)
O5 N21 1.255(10)
O6 N21 1.246(10)
O7 N21 1.247(11)
N1 C2 1.350(12)
N1 N2 1.365(12)
N1 B1 1.545(15)
N2 C4 1.339(13)
N3 C7 1.332(13)
N3 N4 1.354(11)
N3 B1 1.513(17)
N4 C9 1.371(12)
N5 C12 1.364(12)
N5 N6 1.370(11)
N5 B1 1.524(15)
N6 C14 1.359(11)
N7 C16 1.139(15)
N8 C17 1.138(13)
N9 C18 1.124(11)
N19 C43 1.270(12)
N19 C44 1.507(11)
N20 C50 1.256(12)
N20 C49 1.462(11)
C1 C2 1.502(19)
C1 H1A 0.9600
C1 H1B 0.9600
C1 H1C 0.9600
C2 C3 1.346(19)
C3 C4 1.45(2)
C3 H3 0.9300
C4 C5 1.50(2)
C5 H5A 0.9600
C5 H5B 0.9600
C5 H5C 0.9600
C6 C7 1.538(16)
C6 H6A 0.9600
C6 H6B 0.9600
C6 H6C 0.9600
C7 C8 1.381(16)
C8 C9 1.333(15)
C8 H8 0.9300
C9 C10 1.484(17)
C10 H10A 0.9600
C10 H10B 0.9600
C10 H10C 0.9600
C11 C12 1.490(17)
C11 H11A 0.9600
C11 H11B 0.9600
C11 H11C 0.9600
C12 C13 1.398(17)
C13 C14 1.410(17)
C13 H13 0.9300
C14 C15 1.460(19)
C15 H15A 0.9600
C15 H15B 0.9600
C15 H15C 0.9600
C37 C38 1.403(13)
C37 C42 1.432(12)
C38 C39 1.400(13)
C39 C40 1.412(15)
C39 H39 0.9300
C40 C41 1.337(15)
C40 H40 0.9300
C41 C42 1.362(13)
C41 H41 0.9300
C42 C43 1.463(13)
C43 H43 0.9300
C44 C45 1.518(12)
C44 C49 1.524(14)
C44 H44 0.9800
C45 C46 1.589(16)
C45 H45A 0.9700
C45 H45B 0.9700
C46 C47 1.551(19)
C46 H46A 0.9700
C46 H46B 0.9700
C47 C48 1.573(14)
C47 H47A 0.9700
C47 H47B 0.9700
C48 C49 1.500(14)
C48 H48A 0.9700
C48 H48B 0.9700
C49 H49 0.9800
C50 C51 1.460(12)
C50 H50 0.9300
C51 C52 1.400(13)
C51 C56 1.411(12)
C52 C53 1.327(13)
C52 H52 0.9300
C53 C54 1.397(14)
C53 H53 0.9300
C54 C55 1.370(12)
C54 H54 0.9300
C55 C56 1.371(12)
C57 H57A 0.9600
C57 H57B 0.9600
C57 H57C 0.9600
C58 H58A 0.9600
C58 H58B 0.9600
C58 H58C 0.9600
B1 H1 1.3316
B1 H1 1.3316
Fe2 C35 1.892(11)
Fe2 C34 1.921(11)
Fe2 C36 1.953(13)
Fe2 N10 1.980(8)
Fe2 N12 2.006(8)
Fe2 N14 2.011(8)
N10 C20 1.354(11)
N10 N11 1.390(11)
N11 C22 1.346(12)
N11 B2 1.535(14)
N12 C25 1.350(13)
N12 N13 1.362(12)
N13 C27 1.348(12)
N13 B2 1.529(15)
N14 N15 1.336(12)
N14 C30 1.367(12)
N15 C32 1.336(13)
N15 B2 1.539(14)
N16 C34 1.144(13)
N17 C35 1.185(15)
N18 C36 1.120(14)
C19 C20 1.528(16)
C19 H19A 0.9600
C19 H19B 0.9600
C19 H19C 0.9600
C20 C21 1.401(16)
C21 C22 1.313(15)
C21 H21 0.9300
C22 C23 1.451(16)
C23 H23A 0.9600
C23 H23B 0.9600
C23 H23C 0.9600
C24 C25 1.440(17)
C24 H24A 0.9600
C24 H24B 0.9600
C24 H24C 0.9600
C25 C26 1.394(16)
C26 C27 1.352(17)
C26 H26 0.9300
C27 C28 1.539(17)
C28 H28A 0.9600
C28 H28B 0.9600
C28 H28C 0.9600
C29 C30 1.499(18)
C29 H29A 0.9600
C29 H29B 0.9600
C29 H29C 0.9600
C30 C31 1.378(18)
C31 C32 1.334(18)
C31 H31 0.9300
C32 C33 1.511(18)
C33 H33A 0.9600
C33 H33B 0.9600
C33 H33C 0.9600
B2 H2 1.1081

loop_
_geom_torsion_atom_site_label_1
_geom_torsion_atom_site_label_2
_geom_torsion_atom_site_label_3
_geom_torsion_atom_site_label_4
_geom_torsion
C2 N1 N2 C4 -2.2(12)
B1 N1 N2 C4 -178.9(10)
C2 N1 N2 Fe1 173.4(7)
B1 N1 N2 Fe1 -3.4(12)
C7 N3 N4 C9 0.8(10)
B1 N3 N4 C9 178.8(7)
C7 N3 N4 Fe1 180.0(6)
B1 N3 N4 Fe1 -2.0(9)
C12 N5 N6 C14 1.6(11)
B1 N5 N6 C14 179.6(9)
C12 N5 N6 Fe1 -174.0(6)
B1 N5 N6 Fe1 4.0(11)
Gd1 O6 N21 O7 -177.9(10)
Gd1 O6 N21 O5 -0.3(10)
Gd1 O5 N21 O7 178.0(9)
Gd1 O5 N21 O6 0.3(10)
N2 N1 C2 C3 2.6(13)
B1 N1 C2 C3 178.8(12)
N2 N1 C2 C1 -174.7(10)
B1 N1 C2 C1 1.5(19)
N1 C2 C3 C4 -2.0(14)
C1 C2 C3 C4 175.1(12)
N1 N2 C4 C3 0.8(12)
Fe1 N2 C4 C3 -173.7(9)
N1 N2 C4 C5 -178.5(14)
Fe1 N2 C4 C5 7(2)
C2 C3 C4 N2 0.7(15)
C2 C3 C4 C5 -180.0(15)
N4 N3 C7 C8 -1.3(11)
B1 N3 C7 C8 -179.0(9)
N4 N3 C7 C6 177.8(9)
B1 N3 C7 C6 0.1(16)
N3 C7 C8 C9 1.3(12)
C6 C7 C8 C9 -177.8(10)
C7 C8 C9 N4 -0.8(12)
C7 C8 C9 C10 176.4(11)
N3 N4 C9 C8 0.0(10)
Fe1 N4 C9 C8 -178.9(7)
N3 N4 C9 C10 -177.3(10)
Fe1 N4 C9 C10 3.8(15)
N6 N5 C12 C13 -0.8(11)
B1 N5 C12 C13 -178.4(11)
N6 N5 C12 C11 -179.4(10)
B1 N5 C12 C11 2.9(18)
N5 C12 C13 C14 -0.3(12)
C11 C12 C13 C14 178.2(13)
N5 N6 C14 C13 -1.8(12)
Fe1 N6 C14 C13 172.7(8)
N5 N6 C14 C15 179.0(12)
Fe1 N6 C14 C15 -6.6(18)
C12 C13 C14 N6 1.3(13)
C12 C13 C14 C15 -179.5(13)
Cu1 O2 C37 C38 -151.8(7)
Gd1 O2 C37 C38 -8.1(13)
Cu1 O2 C37 C42 28.2(13)
Gd1 O2 C37 C42 171.9(7)
C57 O1 C38 C39 -4.3(15)
Gd1 O1 C38 C39 -171.9(8)
C57 O1 C38 C37 173.1(9)
Gd1 O1 C38 C37 5.5(11)
O2 C37 C38 O1 0.8(13)
C42 C37 C38 O1 -179.2(9)
O2 C37 C38 C39 178.4(9)
C42 C37 C38 C39 -1.6(15)
O1 C38 C39 C40 -178.2(10)
C37 C38 C39 C40 4.6(16)
C38 C39 C40 C41 -3.7(17)
C39 C40 C41 C42 -0.3(18)
C40 C41 C42 C37 3.3(17)
C40 C41 C42 C43 -178.1(11)
O2 C37 C42 C41 177.7(10)
C38 C37 C42 C41 -2.3(15)
O2 C37 C42 C43 -0.9(16)
C38 C37 C42 C43 179.1(10)
C44 N19 C43 C42 -178.5(9)
Cu1 N19 C43 C42 -10.4(17)
C41 C42 C43 N19 171.9(12)
C37 C42 C43 N19 -9.5(17)
C43 N19 C44 C45 4.4(16)
Cu1 N19 C44 C45 -165.2(8)
C43 N19 C44 C49 132.5(11)
Cu1 N19 C44 C49 -37.1(8)
N19 C44 C45 C46 179.4(9)
C49 C44 C45 C46 55.3(12)
C44 C45 C46 C47 -57.7(13)
C45 C46 C47 C48 60.3(13)
C46 C47 C48 C49 -59.6(14)
C50 N20 C49 C48 25.9(14)
Cu1 N20 C49 C48 -159.1(8)
C50 N20 C49 C44 151.5(9)
Cu1 N20 C49 C44 -33.5(9)
C47 C48 C49 N20 -178.4(9)
C47 C48 C49 C44 57.4(12)
N19 C44 C49 N20 45.4(10)
C45 C44 C49 N20 174.1(8)
N19 C44 C49 C48 173.9(8)
C45 C44 C49 C48 -57.4(11)
C49 N20 C50 C51 177.7(9)
Cu1 N20 C50 C51 3.3(15)
N20 C50 C51 C52 179.6(10)
N20 C50 C51 C56 -2.2(16)
C56 C51 C52 C53 0.2(15)
C50 C51 C52 C53 178.4(10)
C51 C52 C53 C54 -2.2(17)
C52 C53 C54 C55 0.5(16)
C53 C54 C55 C56 3.3(15)
C53 C54 C55 O4 178.8(9)
C58 O4 C55 C56 -179.3(8)
Gd1 O4 C55 C56 -0.6(10)
C58 O4 C55 C54 4.9(13)
Gd1 O4 C55 C54 -176.4(8)
Cu1 O3 C56 C55 171.3(6)
Gd1 O3 C56 C55 2.0(12)
Cu1 O3 C56 C51 -8.1(12)
Gd1 O3 C56 C51 -177.4(6)
C54 C55 C56 O3 175.2(9)
O4 C55 C56 O3 -0.7(12)
C54 C55 C56 C51 -5.3(14)
O4 C55 C56 C51 178.8(8)
C52 C51 C56 O3 -177.1(9)
C50 C51 C56 O3 4.7(14)
C52 C51 C56 C55 3.5(13)
C50 C51 C56 C55 -174.7(9)
C7 N3 B1 H1 10.0
N4 N3 B1 H1 -167.5
C7 N3 B1 N5 121.1(11)
N4 N3 B1 N5 -56.4(11)
C7 N3 B1 N1 -122.7(11)
N4 N3 B1 N1 59.8(11)
C12 N5 B1 H1 -11.9
N6 N5 B1 H1 170.6
C12 N5 B1 N3 -127.3(10)
N6 N5 B1 N3 55.2(12)
C12 N5 B1 N1 115.2(11)
N6 N5 B1 N1 -62.3(11)
C2 N1 B1 H1 1.3
N2 N1 B1 H1 177.3
C2 N1 B1 N3 127.9(11)
N2 N1 B1 N3 -56.1(12)
C2 N1 B1 N5 -114.5(11)
N2 N1 B1 N5 61.4(11)
C20 N10 N11 C22 0.1(10)
Fe2 N10 N11 C22 -179.6(6)
C20 N10 N11 B2 178.6(8)
Fe2 N10 N11 B2 -1.1(11)
C25 N12 N13 C27 -2.0(10)
Fe2 N12 N13 C27 178.4(6)
C25 N12 N13 B2 178.5(8)
Fe2 N12 N13 B2 -1.1(10)
C30 N14 N15 C32 3.3(11)
Fe2 N14 N15 C32 179.5(6)
C30 N14 N15 B2 -178.1(8)
Fe2 N14 N15 B2 -1.8(11)
N11 N10 C20 C21 -0.4(11)
Fe2 N10 C20 C21 179.2(8)
N11 N10 C20 C19 -179.4(10)
Fe2 N10 C20 C19 0.3(17)
N10 C20 C21 C22 0.6(13)
C19 C20 C21 C22 179.5(11)
C20 C21 C22 N11 -0.6(13)
C20 C21 C22 C23 -179.4(11)
N10 N11 C22 C21 0.3(12)
B2 N11 C22 C21 -178.0(10)
N10 N11 C22 C23 179.2(10)
B2 N11 C22 C23 0.9(17)
N13 N12 C25 C26 2.0(11)
Fe2 N12 C25 C26 -178.4(7)
N13 N12 C25 C24 180.0(11)
Fe2 N12 C25 C24 -0.5(18)
N12 C25 C26 C27 -1.4(12)
C24 C25 C26 C27 -179.3(12)
N12 N13 C27 C26 1.1(11)
B2 N13 C27 C26 -179.5(10)
N12 N13 C27 C28 -178.5(9)
B2 N13 C27 C28 0.9(16)
C25 C26 C27 N13 0.1(12)
C25 C26 C27 C28 179.7(11)
N15 N14 C30 C31 -2.1(12)
Fe2 N14 C30 C31 -177.5(8)
N15 N14 C30 C29 -179.1(11)
Fe2 N14 C30 C29 5.5(18)
N14 C30 C31 C32 0.2(14)
C29 C30 C31 C32 177.1(13)
C30 C31 C32 N15 1.7(13)
C30 C31 C32 C33 -179.8(12)
N14 N15 C32 C31 -3.1(12)
B2 N15 C32 C31 178.5(10)
N14 N15 C32 C33 178.3(10)
B2 N15 C32 C33 -0.1(17)
C27 N13 B2 N11 121.7(11)
N12 N13 B2 N11 -59.0(11)
C27 N13 B2 N15 -119.2(11)
N12 N13 B2 N15 60.2(11)
C22 N11 B2 N13 -121.5(11)
N10 N11 B2 N13 60.3(11)
C22 N11 B2 N15 119.7(11)
N10 N11 B2 N15 -58.5(11)
C32 N15 B2 N13 119.7(11)
N14 N15 B2 N13 -58.6(11)
C32 N15 B2 N11 -121.1(11)
N14 N15 B2 N11 60.6(11)

loop_
_platon_squeeze_void_nr
_platon_squeeze_void_average_x
_platon_squeeze_void_average_y
_platon_squeeze_void_average_z
_platon_squeeze_void_volume
_platon_squeeze_void_count_electrons
_platon_squeeze_void_content
1 -0.067 0.173 0.309 328 218 ' '
2 0.067 0.673 0.691 328 223 ' '
